data_2012833
loop_
_publ_author_name
'Choi, Jong-Ha'
'Suzuki, Takayoshi'
'Subhan, Md. Abdus'
'Kaizaki, Sumio'
'Park, Yu Chul'

_publ_section_title
;Ethylenediammonium
 bis{bis[<i>N</i>-(2-aminoethyl)glycinato-\k^3^<i>N</i>,<i>N</i>',<i>O</i>]chromium(III)}
 tetrachloride dihydrate at 293 and 100 K
;
_journal_issue 7
_journal_name_full 'Acta Crystallographica Section C'
_journal_page_first m409
_journal_page_last m412
_journal_paper_doi 10.1107/S0108270102009885
_journal_volume 58
_journal_year 2002
_chemical_formula_iupac '(C2 H10 N2) [Cr (C4 H9 N2 O2)2]2 Cl4 , 2H2 O'
_chemical_formula_moiety 'C2 H10 N2 2+ , 2C8 H18 Cr N4 O4 + , 4Cl - , 2H2 O'
_chemical_formula_sum 'C18 H50 Cl4 Cr2 N10 O10'
_chemical_formula_weight 812.48
_chemical_name_systematic
;Ethylenediammonium
 bis{bis[N-(2-aminoethyl)glycinato-\k^3^N,N',O]chromium(III)}
tetrachloride
 dihydrate
;
_space_group_IT_number 14
_symmetry_cell_setting monoclinic
_symmetry_space_group_name_Hall '-P 2ybc'
_symmetry_space_group_name_H-M 'P 1 21/c 1'
_atom_sites_solution_hydrogens difmap
_atom_sites_solution_primary direct
_atom_sites_solution_secondary difmap
_audit_creation_method SHELXL97
_cell_angle_alpha 90
_cell_angle_beta 95.9390(10)
_cell_angle_gamma 90
_cell_formula_units_Z 2
_cell_length_a 12.5546(4)
_cell_length_b 7.49070(10)
_cell_length_c 18.1157(4)
_cell_measurement_reflns_used 12063
_cell_measurement_temperature 100(2)
_cell_measurement_theta_max 27.5
_cell_measurement_theta_min 2.9
_cell_volume 1694.51(7)
_computing_cell_refinement PROCESS-AUTO
_computing_data_collection 'PROCESS-AUTO (Rigaku Corporation, 1998)'
_computing_data_reduction 'TEXSAN (Molecular Structure Corporation & Rigaku Corporation, 2000)'
_computing_molecular_graphics 'ORTEP (Johnson, 1970)'
_computing_publication_material SHELXL97
_computing_structure_refinement 'SHELXL97 (Sheldrick, 1997)'
_computing_structure_solution 'SHELXS86 (Sheldrick, 1990)'
_diffrn_ambient_temperature 100(2)
_diffrn_detector_area_resol_mean 10.00
_diffrn_measured_fraction_theta_full 1.000
_diffrn_measured_fraction_theta_max 1.000
_diffrn_measurement_device_type 'Rigaku R-AXIS RAPID imaging-plate'
_diffrn_measurement_method \w
_diffrn_radiation_monochromator graphite
_diffrn_radiation_source 'fine-focus sealed tube'
_diffrn_radiation_type 'Mo K\a'
_diffrn_radiation_wavelength 0.71069
_diffrn_reflns_av_R_equivalents 0.023
_diffrn_reflns_av_sigmaI/netI 0.017
_diffrn_reflns_limit_h_max 16
_diffrn_reflns_limit_h_min -16
_diffrn_reflns_limit_k_max 9
_diffrn_reflns_limit_k_min -9
_diffrn_reflns_limit_l_max 23
_diffrn_reflns_limit_l_min -23
_diffrn_reflns_number 15950
_diffrn_reflns_theta_full 27.48
_diffrn_reflns_theta_max 27.48
_diffrn_reflns_theta_min 2.26
_exptl_absorpt_coefficient_mu 1.019
_exptl_absorpt_correction_T_max 0.832
_exptl_absorpt_correction_T_min 0.733
_exptl_absorpt_correction_type multi-scan
_exptl_absorpt_process_details '(Higashi, 1995)'
_exptl_crystal_colour orange
_exptl_crystal_density_diffrn 1.592
_exptl_crystal_density_meas ?
_exptl_crystal_density_method 'not measured'
_exptl_crystal_description 'hexagonal column'
_exptl_crystal_F_000 848
_exptl_crystal_size_max 0.22
_exptl_crystal_size_mid 0.22
_exptl_crystal_size_min 0.18
_refine_diff_density_max 0.39
_refine_diff_density_min -0.42
_refine_ls_extinction_method none
_refine_ls_goodness_of_fit_ref 1.063
_refine_ls_hydrogen_treatment mixed
_refine_ls_matrix_type full
_refine_ls_number_parameters 202
_refine_ls_number_reflns 3894
_refine_ls_number_restraints 0
_refine_ls_restrained_S_all 1.063
_refine_ls_R_factor_all 0.026
_refine_ls_R_factor_gt 0.022
_refine_ls_shift/su_max 0.004
_refine_ls_shift/su_mean 0.000
_refine_ls_structure_factor_coef Fsqd
_refine_ls_weighting_details 'calc w = 1/[\s^2^(Fo^2^)+(0.0350P)^2^+0.5214P] where P=(Fo^2^+2Fc^2^)/3'
_refine_ls_weighting_scheme calc
_refine_ls_wR_factor_gt 0.058
_refine_ls_wR_factor_ref 0.059
_reflns_number_gt 3514
_reflns_number_total 3894
_reflns_threshold_expression I>2\s(I)
_cod_data_source_file ob1068.cif
_cod_data_source_block II
_cod_depositor_comments
;
The following automatic conversions were performed:

'_exptl_crystal_density_meas' value 'not measured' was changed to '?'
- the value is perceived as not measured.

Automatic conversion script
Id: cif_fix_values 3008 2015-01-20 13:52:24Z robertas 
;
_cod_original_sg_symbol_H-M 'P 21/c'
_cod_database_code 2012833

loop_
_symmetry_equiv_pos_as_xyz
'x, y, z'
'-x, y+1/2, -z+1/2'
'-x, -y, -z'
'x, -y-1/2, z-1/2'

loop_
_atom_site_label
_atom_site_fract_x
_atom_site_fract_y
_atom_site_fract_z
_atom_site_U_iso_or_equiv
_atom_site_adp_type
_atom_site_calc_flag
_atom_site_refinement_flags
_atom_site_occupancy
_atom_site_disorder_assembly
_atom_site_disorder_group
_atom_site_type_symbol
Cr 0.815487(15) 0.22047(3) 0.835642(11) 0.00845(6) Uani d . 1 . . Cr
Cl1 0.50086(3) 0.09497(4) 0.401175(17) 0.01568(8) Uani d . 1 . . Cl
Cl2 0.82955(2) -0.36846(4) 0.557911(17) 0.01550(8) Uani d . 1 . . Cl
O1 0.91017(7) 0.41583(12) 0.81304(5) 0.01257(18) Uani d . 1 . . O
O2 0.94615(8) 0.70537(12) 0.82684(5) 0.0158(2) Uani d . 1 . . O
O3 0.71535(7) 0.03559(12) 0.85984(5) 0.01133(18) Uani d . 1 . . O
O4 0.55393(8) -0.08189(13) 0.83089(5) 0.0170(2) Uani d . 1 . . O
O6 0.68346(8) -0.37226(13) 0.69411(6) 0.0181(2) Uani d . 1 . . O
N1 0.75537(9) 0.41489(14) 0.90299(6) 0.0109(2) Uani d . 1 . . N
H01 0.6809 0.4108 0.8975 0.017 Uiso calc R 1 . . H
N2 0.91146(9) 0.15156(15) 0.93086(6) 0.0139(2) Uani d . 1 . . N
H02A 0.8862 0.0491 0.9510 0.017 Uiso calc R 1 . . H
H02B 0.9804 0.1312 0.9200 0.017 Uiso calc R 1 . . H
N3 0.70436(9) 0.25849(15) 0.74354(6) 0.0118(2) Uani d . 1 . . N
H03 0.6888 0.3794 0.7379 0.017 Uiso calc R 1 . . H
N4 0.89034(9) 0.05716(15) 0.76620(6) 0.0145(2) Uani d . 1 . . N
H04A 0.9513 0.1115 0.7530 0.017 Uiso calc R 1 . . H
H04B 0.9097 -0.0484 0.7899 0.017 Uiso calc R 1 . . H
N5 0.40289(9) 0.32104(15) 0.52178(6) 0.0133(2) Uani d . 1 . . N
H05A 0.4389 0.2292 0.5028 0.017 Uiso calc R 1 . . H
H05B 0.3314 0.3078 0.5086 0.017 Uiso calc R 1 . . H
H05C 0.4159 0.3208 0.5721 0.017 Uiso calc R 1 . . H
C1 0.79186(10) 0.59218(17) 0.87838(7) 0.0127(3) Uani d . 1 . . C
H1A 0.8085 0.6701 0.9222 0.017 Uiso calc R 1 . . H
H1B 0.7335 0.6490 0.8456 0.017 Uiso calc R 1 . . H
C2 0.89081(10) 0.57460(17) 0.83680(7) 0.0114(2) Uani d . 1 . . C
C3 0.79574(11) 0.37062(19) 0.98120(7) 0.0160(3) Uani d . 1 . . C
H3A 0.7493 0.2787 1.0006 0.017 Uiso calc R 1 . . H
H3B 0.7937 0.4785 1.0126 0.017 Uiso calc R 1 . . H
C4 0.90950(12) 0.30160(19) 0.98427(8) 0.0178(3) Uani d . 1 . . C
H4A 0.9580 0.3981 0.9710 0.017 Uiso calc R 1 . . H
H4B 0.9340 0.2600 1.0351 0.017 Uiso calc R 1 . . H
C5 0.60531(11) 0.15850(18) 0.75596(7) 0.0133(3) Uani d . 1 . . C
H5A 0.5790 0.0942 0.7099 0.017 Uiso calc R 1 . . H
H5B 0.5492 0.2442 0.7672 0.017 Uiso calc R 1 . . H
C6 0.62410(10) 0.02565(17) 0.81911(7) 0.0116(2) Uani d . 1 . . C
C7 0.75585(12) 0.19248(19) 0.67789(7) 0.0171(3) Uani d . 1 . . C
H7A 0.8062 0.2834 0.6623 0.017 Uiso calc R 1 . . H
H7B 0.7005 0.1703 0.6359 0.017 Uiso calc R 1 . . H
C8 0.81542(12) 0.02128(19) 0.69897(8) 0.0184(3) Uani d . 1 . . C
H8A 0.7642 -0.0738 0.7093 0.017 Uiso calc R 1 . . H
H8B 0.8557 -0.0188 0.6578 0.017 Uiso calc R 1 . . H
C9 0.43963(10) 0.49316(18) 0.49209(7) 0.0135(3) Uani d . 1 . . C
H9A 0.4052 0.5940 0.5158 0.017 Uiso calc R 1 . . H
H9B 0.4189 0.4993 0.4379 0.017 Uiso calc R 1 . . H
H06A 0.7253(14) -0.3623 0.6583 0.017 Uiso d . 1 . . H
H06B 0.6261(14) -0.3201 0.6766 0.017 Uiso d . 1 . . H

loop_
_atom_site_aniso_label
_atom_site_aniso_U_11
_atom_site_aniso_U_22
_atom_site_aniso_U_33
_atom_site_aniso_U_12
_atom_site_aniso_U_13
_atom_site_aniso_U_23
Cr 0.00883(10) 0.00766(10) 0.00905(10) -0.00073(7) 0.00184(7) -0.00010(7)
Cl1 0.01474(16) 0.01790(16) 0.01471(15) -0.00112(12) 0.00298(11) -0.00408(12)
Cl2 0.01152(15) 0.01959(16) 0.01525(15) 0.00006(12) 0.00078(11) -0.00217(12)
O1 0.0137(4) 0.0095(4) 0.0153(4) -0.0009(3) 0.0054(4) -0.0009(4)
O2 0.0162(5) 0.0109(4) 0.0209(5) -0.0021(4) 0.0054(4) 0.0002(4)
O3 0.0106(4) 0.0116(4) 0.0116(4) -0.0017(3) 0.0000(3) 0.0012(3)
O4 0.0161(5) 0.0204(5) 0.0142(4) -0.0082(4) -0.0006(4) 0.0012(4)
O6 0.0172(5) 0.0178(5) 0.0196(5) 0.0003(4) 0.0036(4) 0.0032(4)
N1 0.0109(5) 0.0114(5) 0.0106(5) -0.0023(4) 0.0022(4) -0.0011(4)
N2 0.0102(5) 0.0144(5) 0.0167(5) -0.0016(4) -0.0009(4) 0.0022(5)
N3 0.0160(6) 0.0105(5) 0.0092(5) -0.0009(4) 0.0021(4) 0.0006(4)
N4 0.0160(6) 0.0097(5) 0.0191(6) -0.0003(4) 0.0077(5) 0.0000(4)
N5 0.0111(5) 0.0154(5) 0.0135(5) -0.0010(4) 0.0020(4) -0.0022(4)
C1 0.0138(6) 0.0100(6) 0.0150(6) -0.0003(5) 0.0050(5) -0.0014(5)
C2 0.0124(6) 0.0114(6) 0.0104(5) 0.0012(5) 0.0003(5) 0.0009(5)
C3 0.0227(7) 0.0166(6) 0.0088(6) -0.0039(5) 0.0027(5) -0.0005(5)
C4 0.0202(7) 0.0188(7) 0.0131(6) -0.0064(5) -0.0045(5) 0.0004(5)
C5 0.0131(6) 0.0157(6) 0.0107(6) -0.0017(5) -0.0010(5) 0.0014(5)
C6 0.0133(6) 0.0124(6) 0.0092(5) -0.0008(5) 0.0018(4) -0.0021(5)
C7 0.0230(7) 0.0201(7) 0.0089(6) -0.0036(6) 0.0052(5) -0.0006(5)
C8 0.0241(7) 0.0163(7) 0.0161(6) -0.0032(5) 0.0088(5) -0.0068(5)
C9 0.0114(6) 0.0146(6) 0.0143(6) -0.0008(5) 0.0007(5) -0.0006(5)

loop_
_atom_type_symbol
_atom_type_description
_atom_type_scat_dispersion_real
_atom_type_scat_dispersion_imag
_atom_type_scat_source
C C 0.0033 0.0016 'International Tables Vol C Tables 4.2.6.8 and 6.1.1.4'
H H 0.0000 0.0000 'International Tables Vol C Tables 4.2.6.8 and 6.1.1.4'
N N 0.0061 0.0033 'International Tables Vol C Tables 4.2.6.8 and 6.1.1.4'
O O 0.0106 0.0060 'International Tables Vol C Tables 4.2.6.8 and 6.1.1.4'
Cr Cr 0.3209 0.6236 'International Tables Vol C Tables 4.2.6.8 and 6.1.1.4'
Cl Cl 0.1484 0.1585 'International Tables Vol C Tables 4.2.6.8 and 6.1.1.4'

loop_
_geom_angle_atom_site_label_1
_geom_angle_atom_site_label_2
_geom_angle_atom_site_label_3
_geom_angle_site_symmetry_1
_geom_angle_site_symmetry_3
_geom_angle
_geom_angle_publ_flag
O1 Cr O3 . . 176.77(4) yes
O1 Cr N1 . . 82.23(4) yes
O1 Cr N2 . . 92.70(4) yes
O1 Cr N3 . . 95.82(4) yes
O1 Cr N4 . . 89.48(4) yes
O3 Cr N1 . . 94.79(4) yes
O3 Cr N2 . . 88.21(4) yes
O3 Cr N3 . . 83.29(4) yes
O3 Cr N4 . . 93.51(4) yes
N1 Cr N2 . . 84.33(4) yes
N1 Cr N3 . . 96.89(4) yes
N1 Cr N4 . . 171.70(4) yes
N2 Cr N3 . . 171.48(4) yes
N2 Cr N4 . . 95.65(5) yes
N3 Cr N4 . . 84.35(5) yes
C2 O1 Cr . . 118.57(8) no
C6 O3 Cr . . 117.65(8) no
H06A O6 H06B . . 103.5(9) no
C1 N1 C3 . . 113.46(10) no
C1 N1 Cr . . 107.81(8) no
C3 N1 Cr . . 106.96(8) no
C1 N1 H01 . . 109.5 no
C3 N1 H01 . . 109.5 no
Cr N1 H01 . . 109.5 no
C4 N2 Cr . . 107.91(8) no
C4 N2 H02A . . 110.1 no
Cr N2 H02A . . 110.1 no
C4 N2 H02B . . 110.1 no
Cr N2 H02B . . 110.1 no
H02A N2 H02B . . 108.4 no
C5 N3 C7 . . 112.98(10) no
C5 N3 Cr . . 108.14(7) no
C7 N3 Cr . . 106.46(8) no
C5 N3 H03 . . 109.7 no
C7 N3 H03 . . 109.7 no
Cr N3 H03 . . 109.7 no
C8 N4 Cr . . 108.64(8) no
C8 N4 H04A . . 110.0 no
Cr N4 H04A . . 110.0 no
C8 N4 H04B . . 110.0 no
Cr N4 H04B . . 110.0 no
H04A N4 H04B . . 108.3 no
C9 N5 H05A . . 109.5 no
C9 N5 H05B . . 109.5 no
H05A N5 H05B . . 109.5 no
C9 N5 H05C . . 109.5 no
H05A N5 H05C . . 109.5 no
H05B N5 H05C . . 109.5 no
N1 C1 C2 . . 111.29(10) no
N1 C1 H1A . . 109.4 no
C2 C1 H1A . . 109.4 no
N1 C1 H1B . . 109.4 no
C2 C1 H1B . . 109.4 no
H1A C1 H1B . . 108.0 no
O2 C2 O1 . . 123.79(12) no
O2 C2 C1 . . 120.50(11) no
O1 C2 C1 . . 115.71(11) no
N1 C3 C4 . . 109.70(11) no
N1 C3 H3A . . 109.7 no
C4 C3 H3A . . 109.7 no
N1 C3 H3B . . 109.7 no
C4 C3 H3B . . 109.7 no
H3A C3 H3B . . 108.2 no
N2 C4 C3 . . 108.27(11) no
N2 C4 H4A . . 110.0 no
C3 C4 H4A . . 110.0 no
N2 C4 H4B . . 110.0 no
C3 C4 H4B . . 110.0 no
H4A C4 H4B . . 108.4 no
N3 C5 C6 . . 112.15(10) no
N3 C5 H5A . . 109.2 no
C6 C5 H5A . . 109.2 no
N3 C5 H5B . . 109.2 no
C6 C5 H5B . . 109.2 no
H5A C5 H5B . . 107.9 no
O4 C6 O3 . . 123.02(12) no
O4 C6 C5 . . 120.20(11) no
O3 C6 C5 . . 116.76(11) no
N3 C7 C8 . . 108.82(11) no
N3 C7 H7A . . 109.9 no
C8 C7 H7A . . 109.9 no
N3 C7 H7B . . 109.9 no
C8 C7 H7B . . 109.9 no
H7A C7 H7B . . 108.3 no
N4 C8 C7 . . 107.95(11) no
N4 C8 H8A . . 110.1 no
C7 C8 H8A . . 110.1 no
N4 C8 H8B . . 110.1 no
C7 C8 H8B . . 110.1 no
H8A C8 H8B . . 108.4 no
N5 C9 C9 . 3_666 109.35(13) no
N5 C9 H9A . . 109.8 no
C9 C9 H9A 3_666 . 109.8 no
N5 C9 H9B . . 109.8 no
C9 C9 H9B 3_666 . 109.8 no
H9A C9 H9B . . 108.3 no

loop_
_geom_bond_atom_site_label_1
_geom_bond_atom_site_label_2
_geom_bond_site_symmetry_2
_geom_bond_distance
_geom_bond_publ_flag
Cr O1 . 1.9552(9) yes
Cr O3 . 1.9505(9) yes
Cr N1 . 2.0904(11) yes
Cr N2 . 2.0649(11) yes
Cr N3 . 2.0807(11) yes
Cr N4 . 2.0511(11) yes
O1 C2 . 1.2963(15) no
O2 C2 . 1.2250(16) no
O3 C6 . 1.2991(15) no
O4 C6 . 1.2286(16) no
O6 H06A . 0.879(12) no
O6 H06B . 0.851(14) no
N1 C1 . 1.4882(16) no
N1 C3 . 1.4917(16) no
N1 H01 . 0.9300 no
N2 C4 . 1.4849(18) no
N2 H02A . 0.9200 no
N2 H02B . 0.9200 no
N3 C5 . 1.4886(17) no
N3 C7 . 1.4953(17) no
N3 H03 . 0.9300 no
N4 C8 . 1.4843(18) no
N4 H04A . 0.9200 no
N4 H04B . 0.9200 no
N5 C9 . 1.4885(17) no
N5 H05A . 0.9100 no
N5 H05B . 0.9100 no
N5 H05C . 0.9100 no
C1 C2 . 1.5237(18) no
C1 H1A . 0.9900 no
C1 H1B . 0.9900 no
C3 C4 . 1.515(2) no
C3 H3A . 0.9900 no
C3 H3B . 0.9900 no
C4 H4A . 0.9900 no
C4 H4B . 0.9900 no
C5 C6 . 1.5162(18) no
C5 H5A . 0.9900 no
C5 H5B . 0.9900 no
C7 C8 . 1.514(2) no
C7 H7A . 0.9900 no
C7 H7B . 0.9900 no
C8 H8A . 0.9900 no
C8 H8B . 0.9900 no
C9 C9 3_666 1.517(2) no
C9 H9A . 0.9900 no
C9 H9B . 0.9900 no

loop_
_geom_hbond_atom_site_label_D
_geom_hbond_atom_site_label_H
_geom_hbond_atom_site_label_A
_geom_hbond_site_symmetry_A
_geom_hbond_distance_DH
_geom_hbond_distance_HA
_geom_hbond_distance_DA
_geom_hbond_angle_DHA
_geom_hbond_publ_flag
N1 H01 Cl1 4_566 0.93 2.27 3.1930(10) 172 yes
N2 H02A Cl2 4_556 0.92 2.53 3.3680(10) 152 yes
N2 H02B Cl2 2_756 0.92 2.38 3.2400(10) 156 yes
N3 H03 O6 1_565 0.93 2.02 2.911(2) 160 yes
N4 H04A O2 2_746 0.92 2.15 3.001(2) 153 yes
N4 H04A O1 2_746 0.92 2.65 3.1930(10) 118 yes
N4 H04B O2 1_545 0.92 2.00 2.9130(10) 172 yes
N5 H05A Cl1 1_555 0.91 2.30 3.1160(10) 149 yes
N5 H05B Cl2 3_656 0.91 2.29 3.1390(10) 155 yes
N5 H05C O4 2_656 0.91 1.90 2.7650(10) 157 yes
O6 H06A Cl2 1_555 0.879(12) 2.349(11) 3.2230(10) 173.3(5) yes
O6 H06B Cl1 3_656 0.851(14) 2.628(10) 3.4380(10) 160.0(10) yes

loop_
_geom_torsion_atom_site_label_1
_geom_torsion_atom_site_label_2
_geom_torsion_atom_site_label_3
_geom_torsion_atom_site_label_4
_geom_torsion
_geom_torsion_publ_flag
N4 Cr O1 C2 171.58(10) no
N2 Cr O1 C2 -92.79(9) no
N3 Cr O1 C2 87.31(9) no
N1 Cr O1 C2 -8.89(9) no
N4 Cr O3 C6 -91.43(9) no
N2 Cr O3 C6 173.02(9) no
N3 Cr O3 C6 -7.54(9) no
N1 Cr O3 C6 88.86(9) no
O3 Cr N1 C1 -161.74(8) no
O1 Cr N1 C1 17.03(8) no
N2 Cr N1 C1 110.55(8) no
N3 Cr N1 C1 -77.94(8) no
O3 Cr N1 C3 75.91(8) no
O1 Cr N1 C3 -105.33(8) no
N2 Cr N1 C3 -11.81(8) no
N3 Cr N1 C3 159.71(8) no
O3 Cr N2 C4 -111.34(9) no
O1 Cr N2 C4 65.57(9) no
N4 Cr N2 C4 155.31(9) no
N1 Cr N2 C4 -16.35(9) no
O3 Cr N3 C5 12.12(8) no
O1 Cr N3 C5 -164.76(8) no
N4 Cr N3 C5 106.35(8) no
N1 Cr N3 C5 -81.91(8) no
O3 Cr N3 C7 -109.56(8) no
O1 Cr N3 C7 73.56(8) no
N4 Cr N3 C7 -15.33(8) no
N1 Cr N3 C7 156.41(8) no
O3 Cr N4 C8 69.44(9) no
O1 Cr N4 C8 -109.35(9) no
N2 Cr N4 C8 157.98(9) no
N3 Cr N4 C8 -13.46(8) no
C3 N1 C1 C2 96.15(12) no
Cr N1 C1 C2 -22.11(12) no
Cr O1 C2 O2 178.66(10) no
Cr O1 C2 C1 -2.03(14) no
N1 C1 C2 O2 -163.63(12) no
N1 C1 C2 O1 17.04(15) no
C1 N1 C3 C4 -80.87(13) no
Cr N1 C3 C4 37.88(12) no
Cr N2 C4 C3 41.28(12) no
N1 C3 C4 N2 -53.69(14) no
C7 N3 C5 C6 102.84(12) no
Cr N3 C5 C6 -14.72(12) no
Cr O3 C6 O4 -177.64(10) no
Cr O3 C6 C5 0.67(15) no
N3 C5 C6 O4 -171.52(11) no
N3 C5 C6 O3 10.12(16) no
C5 N3 C7 C8 -77.30(14) no
Cr N3 C7 C8 41.25(12) no
Cr N4 C8 C7 39.56(12) no
N3 C7 C8 N4 -54.53(14) no
